data_9015062
loop_
_publ_author_name
'Meisser, N.'
'Brugger, J.'
'Krivovichev, S.'
'Armbruster, T.'
'Favreau, G.'

_publ_section_title
;
 Description and crystal structure of maghrebite, MgAl2(AsO4)2(OH)2*8H2O,
 from Aghbar, Anti-Atlas, Morocco: first arsenate in the laueite mineral group
;
_journal_name_full 'European Journal of Mineralogy'
_journal_page_first 717
_journal_page_last 726
_journal_paper_doi 10.1127/0935-1221/2012/0024-2172
_journal_volume 24
_journal_year 2012
_chemical_compound_source 'Aghbar, Anti-Atlas, Morocco'
_chemical_formula_sum 'Al2 As2 H18 Mg O18'
_chemical_name_mineral Maghrebite
_space_group_IT_number 2
_symmetry_space_group_name_Hall '-P 1'
_symmetry_space_group_name_H-M 'P -1'
_cell_angle_alpha 97.701
_cell_angle_beta 110.295
_cell_angle_gamma 102.021
_cell_formula_units_Z 1
_cell_length_a 5.4363
_cell_length_b 10.500
_cell_length_c 7.075
_cell_volume 360.987
_database_code_amcsd 0019348
_exptl_crystal_density_diffrn 2.458
_cod_original_formula_sum 'Mg Al2 As2 O18 H18'
_cod_database_code 9015062

loop_
_space_group_symop_operation_xyz
x,y,z
-x,-y,-z

loop_
_atom_site_aniso_label
_atom_site_aniso_U_11
_atom_site_aniso_U_22
_atom_site_aniso_U_33
_atom_site_aniso_U_12
_atom_site_aniso_U_13
_atom_site_aniso_U_23
Mg 0.00930 0.01190 0.02350 0.00740 0.00790 0.00820
Al1 0.00740 0.01460 0.01310 0.00600 0.00430 0.00590
Al2 0.00720 0.01600 0.01420 0.00740 0.00450 0.00710
As 0.00770 0.01740 0.01780 0.00810 0.00540 0.00830
O-h1 0.01000 0.02300 0.01500 0.00900 0.00400 0.00900
O2 0.01100 0.01800 0.01900 0.00750 0.00800 0.00560
O3 0.00600 0.01900 0.02300 0.00610 0.00400 0.00700
O4 0.00800 0.02800 0.01800 0.01300 0.00400 0.01100
O5 0.01300 0.01800 0.02900 0.00600 0.00900 0.00800
Ow6 0.01800 0.02400 0.02100 0.01100 0.00800 0.00600
Ow7 0.02400 0.03600 0.03200 0.01300 0.01500 0.01400
Ow8 0.01500 0.03000 0.06300 0.01100 0.01700 0.02100
Ow9 0.02800 0.03100 0.03300 0.01000 0.00600 0.00900

loop_
_atom_site_label
_atom_site_fract_x
_atom_site_fract_y
_atom_site_fract_z
_atom_site_U_iso_or_equiv
_atom_site_type_symbol
_atom_site_attached_hydrogens
Mg 0.50000 0.50000 0.00000 0.01330 Mg 0
Al1 0.00000 0.00000 0.50000 0.01080 Al 0
Al2 0.00000 0.00000 0.00000 0.01130 Al 0
As -0.51690 -0.16695 -0.92788 0.01300 As 0
O-h1 -0.12790 0.00750 -0.28470 0.01480 O 0
O2 -0.31190 -0.14970 -1.06330 0.01460 O 0
O3 -0.37020 -0.06660 -0.68850 0.01580 O 0
O4 -0.80920 -0.12680 -1.06030 0.01620 O 0
O5 -0.60330 -0.32750 -0.91180 0.01930 O 0
Ow6 -0.02220 0.18510 -0.53070 0.01980 O 0
Ow7 -0.59810 -0.30760 -0.50510 0.02830 O 0
Ow8 -0.16900 -0.38760 -0.04350 0.03340 O 0
Ow9 -0.25890 -0.48780 -0.68700 0.03190 O 0
H1 -0.11000 0.16000 -0.68100 0.05000 H 0
H2 0.02500 -0.38400 0.00400 0.13000 H 0
H3 -0.16600 0.21000 -0.49500 0.12000 H 0
H4 -0.45300 -0.22800 -0.41600 0.05000 H 0
H5 -0.30500 -0.53600 -0.58900 0.07000 H 0
H6 -0.21000 -0.40000 -0.59600 0.04000 H 0
H7 -0.58000 -0.31600 -0.63900 0.04000 H 0
H8 -0.23700 -0.30900 -0.05000 0.08000 H 0
H9 -0.32000 0.00000 -0.36100 0.12000 H 0

loop_
_cod_changelog_entry_id
_cod_changelog_entry_author
_cod_changelog_entry_date
_cod_changelog_entry_text
1
;cod-tools version 3.8.0
Id: cif_guess_AMCSD_atom_types 9581 2023-05-17 12:35:41Z saulius
;
2023-05-18T08:45:35+03:00
;Derived atom types and hydrogen counts
from atom names that follow the AMCSD naming convention
(Wat == water, O-H == hydroxyl).
;

loop_
_cod_related_entry_id
_cod_related_entry_database
_cod_related_entry_code
1 AMCSD 0019348
